data_2233610
loop_
_publ_author_name
'Antonenko, Taisia A.'
'Alikberova, Lyudmila Yu.'
'Albov, Dmitry V.'

_publ_section_title
;
 Nonaaquapraseodymium triiodide--thiourea (1/2)
;
_journal_coeditor_code RK2319
_journal_issue 2
_journal_name_full 'Acta Crystallographica Section E'
_journal_page_first m110
_journal_paper_doi 10.1107/S1600536811054663
_journal_volume 68
_journal_year 2012
_chemical_formula_iupac '[Pr (H2 O)9] I3, 2C H4 N2 S'
_chemical_formula_moiety 'Pr H18 O9 3+, 3(I -), 2(C H4 N2 S)'
_chemical_formula_sum 'C2 H26 I3 N4 O9 Pr S2'
_chemical_formula_weight 836.00
_chemical_name_systematic
;
Nonaaquapraseodymium triiodide--thiourea (1/2)
;
_space_group_IT_number 15
_symmetry_cell_setting monoclinic
_symmetry_space_group_name_Hall '-C 2yc'
_symmetry_space_group_name_H-M 'C 1 2/c 1'
_atom_sites_solution_hydrogens geom
_atom_sites_solution_primary direct
_atom_sites_solution_secondary difmap
_audit_creation_method SHELXL97
_cell_angle_alpha 90.00
_cell_angle_beta 124.68(5)
_cell_angle_gamma 90.00
_cell_formula_units_Z 4
_cell_length_a 24.934(18)
_cell_length_b 8.439(3)
_cell_length_c 14.143(8)
_cell_measurement_reflns_used 25
_cell_measurement_temperature 295(2)
_cell_measurement_theta_max 13
_cell_measurement_theta_min 12
_cell_volume 2447(3)
_computing_cell_refinement '<i>CAD-4 EXPRESS</i> (Enraf--Nonius, 1989)'
_computing_data_collection '<i>CAD-4 EXPRESS</i> (Enraf--Nonius, 1989)'
_computing_data_reduction '<i>XCAD4</i> (Harms & Wocadlo, 1995)'
_computing_molecular_graphics '<i>Mercury</i> (Macrae <i>et al.</i>, 2006)'
_computing_publication_material '<i>WinGX</i> (Farrugia, 1999)'
_computing_structure_refinement '<i>SHELXL97</i> (Sheldrick, 2008)'
_computing_structure_solution '<i>SHELXS97</i> (Sheldrick, 2008)'
_diffrn_ambient_temperature 295(2)
_diffrn_measured_fraction_theta_full 1.000
_diffrn_measured_fraction_theta_max 1.000
_diffrn_measurement_device '\k--geometry diffractometer'
_diffrn_measurement_device_type 'Enraf--Nonius CAD-4'
_diffrn_measurement_method 'non-profiled \w'
_diffrn_radiation_monochromator graphite
_diffrn_radiation_source 'fine--focus sealed tube'
_diffrn_radiation_type Agk\a
_diffrn_radiation_wavelength 0.56085
_diffrn_reflns_av_R_equivalents 0.000
_diffrn_reflns_av_sigmaI/netI 0.2476
_diffrn_reflns_limit_h_max 24
_diffrn_reflns_limit_h_min -30
_diffrn_reflns_limit_k_max 10
_diffrn_reflns_limit_k_min 0
_diffrn_reflns_limit_l_max 17
_diffrn_reflns_limit_l_min 0
_diffrn_reflns_number 2309
_diffrn_reflns_theta_full 19.97
_diffrn_reflns_theta_max 19.97
_diffrn_reflns_theta_min 1.57
_diffrn_standards_decay_% 2
_diffrn_standards_interval_time 120
_diffrn_standards_number 1
_exptl_absorpt_coefficient_mu 3.162
_exptl_absorpt_correction_T_max 0.5915
_exptl_absorpt_correction_T_min 0.4049
_exptl_absorpt_correction_type psi-scan
_exptl_absorpt_process_details '(North <i>et al.</i>, 1968)'
_exptl_crystal_colour 'light green'
_exptl_crystal_density_diffrn 2.269
_exptl_crystal_density_method 'not measured'
_exptl_crystal_description prism
_exptl_crystal_F_000 1552
_exptl_crystal_size_max 0.20
_exptl_crystal_size_mid 0.20
_exptl_crystal_size_min 0.20
_refine_diff_density_max 1.238
_refine_diff_density_min -0.877
_refine_ls_extinction_method none
_refine_ls_goodness_of_fit_ref 0.993
_refine_ls_hydrogen_treatment constr
_refine_ls_matrix_type full
_refine_ls_number_parameters 98
_refine_ls_number_reflns 2309
_refine_ls_number_restraints 0
_refine_ls_restrained_S_all 0.993
_refine_ls_R_factor_all 0.0555
_refine_ls_R_factor_gt 0.0404
_refine_ls_shift/su_max 0.000
_refine_ls_shift/su_mean 0.000
_refine_ls_structure_factor_coef Fsqd
_refine_ls_weighting_details 'calc w=1/[\s^2^(Fo^2^)+(0.0486P)^2^+1.3974P] where P=(Fo^2^+2Fc^2^)/3'
_refine_ls_weighting_scheme calc
_refine_ls_wR_factor_gt 0.0896
_refine_ls_wR_factor_ref 0.0998
_reflns_number_gt 1827
_reflns_number_total 2309
_reflns_threshold_expression I>2\s(I)
_cod_data_source_file rk2319.cif
_cod_data_source_block I
_cod_depositor_comments
;
 Marking attached hydrogen comments.

 Antanas Vaitkus,
 2017-03-25
;
_cod_original_sg_symbol_H-M 'C 2/c'
_cod_database_code 2233610
_cod_database_fobs_code 2233610

loop_
_symmetry_equiv_pos_as_xyz
'x, y, z'
'-x, y, -z+1/2'
'x+1/2, y+1/2, z'
'-x+1/2, y+1/2, -z+1/2'
'-x, -y, -z'
'x, -y, z-1/2'
'-x+1/2, -y+1/2, -z'
'x+1/2, -y+1/2, z-1/2'

loop_
_atom_site_type_symbol
_atom_site_label
_atom_site_fract_x
_atom_site_fract_y
_atom_site_fract_z
_atom_site_U_iso_or_equiv
_atom_site_adp_type
_atom_site_calc_flag
_atom_site_refinement_flags
_atom_site_occupancy
_atom_site_symmetry_multiplicity
_atom_site_attached_hydrogens
Pr Pr1 0.5000 0.80167(6) 0.2500 0.03210(15) Uani d S 1 2 0
O O1 0.5000 1.1003(7) 0.2500 0.0419(15) Uani d S 1 2 2
O O2 0.5919(2) 0.6295(6) 0.2854(4) 0.0547(13) Uani d . 1 1 2
O O3 0.5369(3) 0.6201(7) 0.4163(4) 0.0619(14) Uani d . 1 1 2
O O4 0.5386(3) 0.9090(6) 0.1328(5) 0.0604(14) Uani d . 1 1 2
O O5 0.6059(2) 0.9151(7) 0.4141(5) 0.0705(17) Uani d . 1 1 2
I I1 0.2500 0.7500 0.0000 0.0930(4) Uani d S 1 2 0
I I2 0.36775(2) 0.71928(6) 0.45157(4) 0.04941(17) Uani d . 1 1 0
S S1 0.57937(10) 0.7171(2) 0.66733(17) 0.0466(4) Uani d . 1 1 0
C C1 0.6621(4) 0.7453(8) 0.7467(7) 0.0489(18) Uani d . 1 1 0
N N11 0.6976(4) 0.6708(17) 0.7270(10) 0.160(6) Uani d . 1 1 0
H H11A 0.7387 0.6912 0.7657 0.192 Uiso calc R 1 1 0
H H11B 0.6812 0.5988 0.6747 0.192 Uiso calc R 1 1 0
N N12 0.6906(4) 0.8508(17) 0.8263(9) 0.170(6) Uani d . 1 1 0
H H12A 0.7319 0.8661 0.8622 0.204 Uiso calc R 1 1 0
H H12B 0.6683 0.9061 0.8437 0.204 Uiso calc R 1 1 0

loop_
_atom_site_aniso_label
_atom_site_aniso_U_11
_atom_site_aniso_U_22
_atom_site_aniso_U_33
_atom_site_aniso_U_12
_atom_site_aniso_U_13
_atom_site_aniso_U_23
Pr1 0.0272(2) 0.0302(2) 0.0343(3) 0.000 0.0148(2) 0.000
O1 0.051(4) 0.031(3) 0.052(4) 0.000 0.034(3) 0.000
O2 0.050(3) 0.051(3) 0.058(3) 0.013(2) 0.028(3) -0.010(3)
O3 0.075(4) 0.058(3) 0.040(3) 0.021(3) 0.026(3) 0.019(3)
O4 0.081(4) 0.046(3) 0.079(4) -0.017(3) 0.060(3) -0.010(3)
O5 0.039(3) 0.058(3) 0.075(4) 0.006(3) 0.009(3) -0.031(3)
I1 0.0320(4) 0.1182(9) 0.0991(8) -0.0120(4) 0.0196(5) 0.0195(6)
I2 0.0496(3) 0.0431(3) 0.0541(3) 0.0015(2) 0.0286(3) -0.0034(2)
S1 0.0478(10) 0.0444(10) 0.0513(10) 0.0068(8) 0.0304(9) 0.0000(8)
C1 0.060(5) 0.048(4) 0.052(4) 0.002(4) 0.040(4) -0.004(3)
N11 0.053(5) 0.244(15) 0.160(10) -0.019(8) 0.047(6) -0.129(11)
N12 0.075(6) 0.240(15) 0.156(10) -0.030(8) 0.042(7) -0.151(11)

loop_
_atom_type_symbol
_atom_type_description
_atom_type_scat_dispersion_real
_atom_type_scat_dispersion_imag
_atom_type_scat_source
C C 0.0015 0.0009 'International Tables Vol C Tables 4.2.6.8 and 6.1.1.4'
H H 0.0000 0.0000 'International Tables Vol C Tables 4.2.6.8 and 6.1.1.4'
I I -0.8919 1.1868 'International Tables Vol C Tables 4.2.6.8 and 6.1.1.4'
N N 0.0030 0.0019 'International Tables Vol C Tables 4.2.6.8 and 6.1.1.4'
O O 0.0056 0.0036 'International Tables Vol C Tables 4.2.6.8 and 6.1.1.4'
Pr Pr -0.5424 1.8624 'International Tables Vol C Tables 4.2.6.8 and 6.1.1.4'
S S 0.0826 0.0763 'International Tables Vol C Tables 4.2.6.8 and 6.1.1.4'

loop_
_geom_angle_atom_site_label_1
_geom_angle_atom_site_label_2
_geom_angle_atom_site_label_3
_geom_angle_site_symmetry_1
_geom_angle_site_symmetry_3
_geom_angle
O3 Pr1 O3 2_655 . 104.5(3)
O3 Pr1 O5 2_655 . 137.14(18)
O3 Pr1 O5 . . 74.6(2)
O3 Pr1 O5 2_655 2_655 74.6(2)
O3 Pr1 O5 . 2_655 137.14(18)
O5 Pr1 O5 . 2_655 135.2(3)
O3 Pr1 O2 2_655 2_655 69.67(18)
O3 Pr1 O2 . 2_655 68.84(18)
O5 Pr1 O2 . 2_655 139.9(2)
O5 Pr1 O2 2_655 2_655 71.06(17)
O3 Pr1 O2 2_655 . 68.84(18)
O3 Pr1 O2 . . 69.67(18)
O5 Pr1 O2 . . 71.06(17)
O5 Pr1 O2 2_655 . 139.9(2)
O2 Pr1 O2 2_655 . 109.3(3)
O3 Pr1 O4 2_655 . 71.02(17)
O3 Pr1 O4 . . 140.07(18)
O5 Pr1 O4 . . 82.9(2)
O5 Pr1 O4 2_655 . 81.32(19)
O2 Pr1 O4 2_655 . 136.54(17)
O2 Pr1 O4 . . 72.02(19)
O3 Pr1 O4 2_655 2_655 140.07(18)
O3 Pr1 O4 . 2_655 71.02(17)
O5 Pr1 O4 . 2_655 81.32(19)
O5 Pr1 O4 2_655 2_655 82.9(2)
O2 Pr1 O4 2_655 2_655 72.02(19)
O2 Pr1 O4 . 2_655 136.54(17)
O4 Pr1 O4 . 2_655 137.7(2)
O3 Pr1 O1 2_655 . 127.76(13)
O3 Pr1 O1 . . 127.76(13)
O5 Pr1 O1 . . 67.59(13)
O5 Pr1 O1 2_655 . 67.59(13)
O2 Pr1 O1 2_655 . 125.34(13)
O2 Pr1 O1 . . 125.34(13)
O4 Pr1 O1 . . 68.86(12)
O4 Pr1 O1 2_655 . 68.86(12)
N11 C1 N12 . . 115.9(9)
N11 C1 S1 . . 122.0(7)
N12 C1 S1 . . 122.0(7)
C1 N11 H11A . . 120.0
C1 N11 H11B . . 120.0
H11A N11 H11B . . 120.0
C1 N12 H12A . . 120.0
C1 N12 H12B . . 120.0
H12A N12 H12B . . 120.0

loop_
_geom_bond_atom_site_label_1
_geom_bond_atom_site_label_2
_geom_bond_site_symmetry_2
_geom_bond_distance
Pr1 O3 2_655 2.503(5)
Pr1 O3 . 2.503(5)
Pr1 O5 . 2.511(5)
Pr1 O5 2_655 2.511(5)
Pr1 O2 2_655 2.512(5)
Pr1 O2 . 2.512(5)
Pr1 O4 . 2.512(5)
Pr1 O4 2_655 2.512(5)
Pr1 O1 . 2.520(6)
S1 C1 . 1.713(10)
C1 N11 . 1.240(12)
C1 N12 . 1.287(11)
N11 H11A . 0.8600
N11 H11B . 0.8600
N12 H12A . 0.8600
N12 H12B . 0.8600
